data_4341077
loop_
_publ_author_name
'Yang, E.'
'Wang, Lin'
'Wang, Fei'
'Lin, Qipu'
'Kang, Yao'
'Zhang, Jian'

_publ_section_title
;
 Zeolitic metal-organic frameworks based on amino Acid.
;
_journal_issue 19
_journal_name_full 'Inorganic chemistry'
_journal_page_first 10027
_journal_page_last 10029
_journal_paper_doi 10.1021/ic501556w
_journal_volume 53
_journal_year 2014
_chemical_absolute_configuration rm
_chemical_formula_moiety 'C6 H12 N2 Ni O4'
_chemical_formula_sum 'C6 H12 N2 Ni O4'
_chemical_formula_weight 234.89
_chemical_name_systematic
; 
 ? 
;
_space_group_IT_number 197
_symmetry_cell_setting cubic
_symmetry_space_group_name_Hall 'I 2 2 3'
_symmetry_space_group_name_H-M 'I 2 3'
_atom_sites_solution_hydrogens geom
_atom_sites_solution_primary direct
_atom_sites_solution_secondary difmap
_audit_creation_method SHELXL-97
_cell_angle_alpha 90.00
_cell_angle_beta 90.00
_cell_angle_gamma 90.00
_cell_formula_units_Z 12
_cell_length_a 14.1165(2)
_cell_length_b 14.1165(2)
_cell_length_c 14.1165(2)
_cell_measurement_reflns_used 187
_cell_measurement_temperature 293(2)
_cell_measurement_theta_max 23.4
_cell_measurement_theta_min 2.02
_cell_volume 2813.07(7)
_computing_cell_refinement 'Bruker FRAMBO'
_computing_data_collection 'Bruker FRAMBO'
_computing_data_reduction 'Bruker SAINT'
_computing_molecular_graphics 'Bruker SHELXTL'
_computing_publication_material 'Bruker SHELXTL'
_computing_structure_refinement 'SHELXL-97 (Sheldrick, 1997)'
_computing_structure_solution 'SHELXS-97 (Sheldrick, 1990)'
_diffrn_ambient_temperature 293(2)
_diffrn_detector_area_resol_mean none
_diffrn_measured_fraction_theta_full 0.998
_diffrn_measured_fraction_theta_max 0.998
_diffrn_measurement_device_type 'multiwire proportional'
_diffrn_measurement_method 'phi and omega scans'
_diffrn_radiation_monochromator graphite
_diffrn_radiation_source 'fine-focus sealed tube'
_diffrn_radiation_type MoK\a
_diffrn_radiation_wavelength 0.71073
_diffrn_reflns_av_R_equivalents 0.0210
_diffrn_reflns_av_sigmaI/netI 0.0479
_diffrn_reflns_limit_h_max 15
_diffrn_reflns_limit_h_min -5
_diffrn_reflns_limit_k_max 10
_diffrn_reflns_limit_k_min -11
_diffrn_reflns_limit_l_max 8
_diffrn_reflns_limit_l_min -17
_diffrn_reflns_number 1243
_diffrn_reflns_theta_full 25.94
_diffrn_reflns_theta_max 25.94
_diffrn_reflns_theta_min 2.89
_diffrn_standards_decay_% none
_diffrn_standards_interval_count none
_diffrn_standards_interval_time none
_diffrn_standards_number none
_exptl_absorpt_coefficient_mu 2.054
_exptl_absorpt_correction_T_max 0.720
_exptl_absorpt_correction_T_min 0.648
_exptl_absorpt_correction_type multi-scan
_exptl_absorpt_process_details sadabs
_exptl_crystal_colour blue
_exptl_crystal_density_diffrn 1.664
_exptl_crystal_density_method 'not measured'
_exptl_crystal_description prism
_exptl_crystal_F_000 1464
_exptl_crystal_size_max 0.22
_exptl_crystal_size_mid 0.18
_exptl_crystal_size_min 0.16
_refine_diff_density_max 0.309
_refine_diff_density_min -0.278
_refine_diff_density_rms 0.064
_refine_ls_abs_structure_details 'Flack H D (1983), Acta Cryst. A39, 876-881'
_refine_ls_abs_structure_Flack 0.01(4)
_refine_ls_extinction_method none
_refine_ls_goodness_of_fit_ref 1.075
_refine_ls_hydrogen_treatment none
_refine_ls_matrix_type full
_refine_ls_number_parameters 60
_refine_ls_number_reflns 855
_refine_ls_number_restraints 0
_refine_ls_restrained_S_all 1.075
_refine_ls_R_factor_all 0.0449
_refine_ls_R_factor_gt 0.0344
_refine_ls_shift/su_max 0.001
_refine_ls_shift/su_mean 0.000
_refine_ls_structure_factor_coef Fsqd
_refine_ls_weighting_details 'calc w=1/[\s^2^(Fo^2^)+(0.0310P)^2^+0.0000P] where P=(Fo^2^+2Fc^2^)/3'
_refine_ls_weighting_scheme calc
_refine_ls_wR_factor_gt 0.0692
_refine_ls_wR_factor_ref 0.0776
_reflns_number_gt 743
_reflns_number_total 855
_reflns_threshold_expression >2sigma(I)
_cod_data_source_file ic501556w_si_002.cif
_cod_data_source_block 1D
_cod_depositor_comments
;
The following automatic conversions were performed:

'_symmetry_cell_setting' value 'Cubic' changed to 'cubic' according
to
/home/saulius/struct/COD-crude-data--automatic-downloads/rss-feeds/ACS/lib/dictionaries/cif_core.dic
dictionary named 'cif_core.dic' version 2.4.2 from 2011-04-26.

Automatic conversion script
Id: cif_fix_values 2281 2013-09-26 08:29:07Z andrius 

 Adding full bibliography for 4341076--4341077.cif.
;
_cod_original_sg_symbol_H-M I23
_cod_database_code 4341077

loop_
_symmetry_equiv_pos_as_xyz
'x, y, z'
'-x, -y, z'
'-x, y, -z'
'x, -y, -z'
'z, x, y'
'z, -x, -y'
'-z, -x, y'
'-z, x, -y'
'y, z, x'
'-y, z, -x'
'y, -z, -x'
'-y, -z, x'
'x+1/2, y+1/2, z+1/2'
'-x+1/2, -y+1/2, z+1/2'
'-x+1/2, y+1/2, -z+1/2'
'x+1/2, -y+1/2, -z+1/2'
'z+1/2, x+1/2, y+1/2'
'z+1/2, -x+1/2, -y+1/2'
'-z+1/2, -x+1/2, y+1/2'
'-z+1/2, x+1/2, -y+1/2'
'y+1/2, z+1/2, x+1/2'
'-y+1/2, z+1/2, -x+1/2'
'y+1/2, -z+1/2, -x+1/2'
'-y+1/2, -z+1/2, x+1/2'

loop_
_atom_site_label
_atom_site_type_symbol
_atom_site_fract_x
_atom_site_fract_y
_atom_site_fract_z
_atom_site_U_iso_or_equiv
_atom_site_adp_type
_atom_site_occupancy
_atom_site_symmetry_multiplicity
_atom_site_calc_flag
_atom_site_refinement_flags
Ni1 Ni 1.0000 0.73858(5) 0.5000 0.0263(2) Uani 1 2 d S
C1 C 0.8211(3) 0.8078(3) 0.5512(3) 0.0289(10) Uani 1 1 d .
O1 O 0.90473(19) 0.83617(19) 0.5419(2) 0.0315(7) Uani 1 1 d .
C2 C 0.8020(3) 0.7013(3) 0.5552(4) 0.0362(11) Uani 1 1 d .
H2A H 0.7823 0.6857 0.6199 0.043 Uiso 1 1 calc R
O2 O 0.7512(2) 0.8608(2) 0.5581(2) 0.0386(8) Uani 1 1 d .
C3 C 0.7241(3) 0.6737(3) 0.4904(7) 0.0735(19) Uani 1 1 d .
H3A H 0.7141 0.6066 0.4942 0.110 Uiso 1 1 calc R
H3B H 0.7406 0.6905 0.4266 0.110 Uiso 1 1 calc R
H3C H 0.6671 0.7062 0.5083 0.110 Uiso 1 1 calc R
N1 N 0.8901(3) 0.6477(2) 0.5348(2) 0.0326(9) Uani 1 1 d .
H1B H 0.8797 0.6075 0.4865 0.039 Uiso 1 1 calc R
H1A H 0.9063 0.6134 0.5860 0.039 Uiso 1 1 calc R

loop_
_atom_site_aniso_label
_atom_site_aniso_U_11
_atom_site_aniso_U_22
_atom_site_aniso_U_33
_atom_site_aniso_U_23
_atom_site_aniso_U_13
_atom_site_aniso_U_12
Ni1 0.0241(4) 0.0200(4) 0.0347(4) 0.000 -0.0010(4) 0.000
C1 0.028(3) 0.035(3) 0.023(2) 0.001(2) 0.0012(18) -0.002(2)
O1 0.0274(17) 0.0266(17) 0.0404(18) -0.0021(13) 0.0032(13) 0.0003(13)
C2 0.029(2) 0.033(2) 0.047(3) 0.005(2) 0.003(2) -0.004(2)
O2 0.0259(17) 0.0354(18) 0.054(2) 0.0099(14) 0.0084(15) 0.0076(15)
C3 0.040(3) 0.052(3) 0.129(6) -0.012(5) -0.027(4) -0.002(2)
N1 0.036(2) 0.0219(19) 0.040(2) 0.0005(15) -0.0067(16) -0.0020(16)

loop_
_atom_type_symbol
_atom_type_description
_atom_type_scat_dispersion_real
_atom_type_scat_dispersion_imag
_atom_type_scat_source
C C 0.0033 0.0016 'International Tables Vol C Tables 4.2.6.8 and 6.1.1.4'
H H 0.0000 0.0000 'International Tables Vol C Tables 4.2.6.8 and 6.1.1.4'
N N 0.0061 0.0033 'International Tables Vol C Tables 4.2.6.8 and 6.1.1.4'
O O 0.0106 0.0060 'International Tables Vol C Tables 4.2.6.8 and 6.1.1.4'
Ni Ni 0.3393 1.1124 'International Tables Vol C Tables 4.2.6.8 and 6.1.1.4'

loop_
_geom_angle_atom_site_label_1
_geom_angle_atom_site_label_2
_geom_angle_atom_site_label_3
_geom_angle
_geom_angle_site_symmetry_1
_geom_angle_site_symmetry_3
O1 Ni1 O1 93.69(16) 3_756 .
O1 Ni1 N1 173.22(13) 3_756 .
O1 Ni1 N1 81.59(12) . .
O1 Ni1 N1 81.59(12) 3_756 3_756
O1 Ni1 N1 173.22(13) . 3_756
N1 Ni1 N1 103.52(19) . 3_756
O1 Ni1 O2 86.57(12) 3_756 19_664
O1 Ni1 O2 88.13(12) . 19_664
N1 Ni1 O2 88.40(14) . 19_664
N1 Ni1 O2 96.41(12) 3_756 19_664
O1 Ni1 O2 88.13(12) 3_756 18_566
O1 Ni1 O2 86.57(12) . 18_566
N1 Ni1 O2 96.41(12) . 18_566
N1 Ni1 O2 88.40(14) 3_756 18_566
O2 Ni1 O2 172.25(17) 19_664 18_566
O2 C1 O1 124.3(4) . .
O2 C1 C2 116.7(4) . .
O1 C1 C2 119.0(4) . .
C1 O1 Ni1 116.2(3) . .
C3 C2 N1 111.6(4) . .
C3 C2 C1 111.5(4) . .
N1 C2 C1 110.3(4) . .
C3 C2 H2A 107.7 . .
N1 C2 H2A 107.7 . .
C1 C2 H2A 107.7 . .
C1 O2 Ni1 118.1(3) . 22_656
C2 C3 H3A 109.5 . .
C2 C3 H3B 109.5 . .
H3A C3 H3B 109.5 . .
C2 C3 H3C 109.5 . .
H3A C3 H3C 109.5 . .
H3B C3 H3C 109.5 . .
C2 N1 Ni1 111.0(3) . .
C2 N1 H1B 109.4 . .
Ni1 N1 H1B 109.4 . .
C2 N1 H1A 109.4 . .
Ni1 N1 H1A 109.4 . .
H1B N1 H1A 108.0 . .

loop_
_geom_bond_atom_site_label_1
_geom_bond_atom_site_label_2
_geom_bond_distance
_geom_bond_site_symmetry_2
Ni1 O1 2.014(3) 3_756
Ni1 O1 2.014(3) .
Ni1 N1 2.072(3) .
Ni1 N1 2.072(3) 3_756
Ni1 O2 2.134(3) 19_664
Ni1 O2 2.134(3) 18_566
C1 O2 1.243(5) .
C1 O1 1.253(5) .
C1 C2 1.528(6) .
C2 C3 1.483(8) .
C2 N1 1.483(6) .
C2 H2A 0.9800 .
O2 Ni1 2.134(3) 22_656
C3 H3A 0.9600 .
C3 H3B 0.9600 .
C3 H3C 0.9600 .
N1 H1B 0.9000 .
N1 H1A 0.9000 .
